data_7017396
loop_
_publ_author_name
'Kajiwara, Takashi'
'Wagner, Rita'
'Bill, Eckhard'
'Weyherm\"uller, Thomas'
'Chaudhuri, Phalguni'

_publ_section_title
;
 Non-oxo 5-coordinate and 6-coordinate vanadium(iv) complexes with their
 precursor [LV(III)(CH(3)OH)](0), where L = a trianionic
 aminetris(phenolate)-[N,O,O,O] donor ligand: a magnetostructural and EPR
 study.
;
_journal_issue 47
_journal_name_full 'Dalton transactions (Cambridge, England : 2003)'
_journal_page_first 12719
_journal_page_last 12726
_journal_paper_doi 10.1039/c1dt11277e
_journal_volume 40
_journal_year 2011
_chemical_formula_moiety 'C46 H70 N O4 V'
_chemical_formula_sum 'C46 H70 N O4 V'
_chemical_formula_weight 751.97
_chemical_name_systematic
;
?
;
_space_group_IT_number 14
_symmetry_cell_setting monoclinic
_symmetry_space_group_name_Hall '-P 2yn'
_symmetry_space_group_name_H-M 'P 1 21/n 1'
_atom_sites_solution_hydrogens geom
_atom_sites_solution_primary direct
_atom_sites_solution_secondary difmap
_audit_creation_method SHELXL-97
_cell_angle_alpha 90.00
_cell_angle_beta 93.667(5)
_cell_angle_gamma 90.00
_cell_formula_units_Z 4
_cell_length_a 13.8025(4)
_cell_length_b 11.7564(3)
_cell_length_c 26.8735(6)
_cell_measurement_reflns_used 132116
_cell_measurement_temperature 100(2)
_cell_measurement_theta_max 31.00
_cell_measurement_theta_min 2.91
_cell_volume 4351.8(2)
_computing_cell_refinement 'Nonius Collect Software'
_computing_data_collection 'Nonius Collect Software'
_computing_data_reduction 'Nonius Collect Software'
_computing_structure_refinement 'SHELXL-97 (Sheldrick, 1997)'
_computing_structure_solution 'SHELXS-97 (Sheldrick, 1990)'
_diffrn_ambient_temperature 100(2)
_diffrn_measured_fraction_theta_full 0.997
_diffrn_measured_fraction_theta_max 0.997
_diffrn_measurement_device_type 'Nonius Kappa-CCD'
_diffrn_measurement_method '313 images at 1.0 deg. in phi, 707 images at 1.0 deg in \w, 60 sec./frame'
_diffrn_radiation_monochromator graphite
_diffrn_radiation_source 'rotating anode'
_diffrn_radiation_type MoK\a
_diffrn_radiation_wavelength 0.71073
_diffrn_reflns_av_R_equivalents 0.0477
_diffrn_reflns_av_sigmaI/netI 0.0292
_diffrn_reflns_limit_h_max 19
_diffrn_reflns_limit_h_min -20
_diffrn_reflns_limit_k_max 17
_diffrn_reflns_limit_k_min -17
_diffrn_reflns_limit_l_max 38
_diffrn_reflns_limit_l_min -38
_diffrn_reflns_number 115758
_diffrn_reflns_theta_full 31.02
_diffrn_reflns_theta_max 31.02
_diffrn_reflns_theta_min 3.15
_exptl_absorpt_coefficient_mu 0.269
_exptl_absorpt_correction_T_max 0.9892
_exptl_absorpt_correction_T_min 0.9453
_exptl_absorpt_correction_type gaussian
_exptl_absorpt_process_details 'SADABS 2008/1, Bruker AXS (2008)'
_exptl_crystal_colour yellow
_exptl_crystal_density_diffrn 1.148
_exptl_crystal_density_method 'not measured'
_exptl_crystal_description 'transparent parallelepiped'
_exptl_crystal_F_000 1632
_exptl_crystal_size_max 0.24
_exptl_crystal_size_mid 0.18
_exptl_crystal_size_min 0.04
_refine_diff_density_max 0.682
_refine_diff_density_min -0.315
_refine_diff_density_rms 0.050
_refine_ls_extinction_method none
_refine_ls_goodness_of_fit_ref 1.145
_refine_ls_hydrogen_treatment mixed
_refine_ls_matrix_type full
_refine_ls_number_parameters 634
_refine_ls_number_reflns 13834
_refine_ls_number_restraints 160
_refine_ls_restrained_S_all 1.142
_refine_ls_R_factor_all 0.0560
_refine_ls_R_factor_gt 0.0478
_refine_ls_shift/su_max 0.001
_refine_ls_shift/su_mean 0.000
_refine_ls_structure_factor_coef Fsqd
_refine_ls_weighting_details 'calc w=1/[\s^2^(Fo^2^)+(0.0374P)^2^+2.5366P] where P=(Fo^2^+2Fc^2^)/3'
_refine_ls_weighting_scheme calc
_refine_ls_wR_factor_gt 0.1110
_refine_ls_wR_factor_ref 0.1145
_reflns_number_gt 12235
_reflns_number_total 13834
_reflns_threshold_expression >2sigma(I)
_cod_data_source_file c1dt11277e.txt
_cod_data_source_block 1
_cod_depositor_comments
;
The following automatic conversions were performed:

'_exptl_absorpt_correction_type' value 'Gaussian' changed to
'gaussian' according to
/home/saulius/struct/CIF-dictionaries/cif_core.dic dictionary named
'cif_core.dic' version 2.4.1 from 2010-06-29.

Automatic conversion script
Id: cif_fix_values 1715 2011-07-08 13:25:40Z adriana 
;
_cod_original_sg_symbol_H-M 'P 21/n'
_cod_database_code 7017396

loop_
_symmetry_equiv_pos_as_xyz
'x, y, z'
'-x+1/2, y+1/2, -z+1/2'
'-x, -y, -z'
'x-1/2, -y-1/2, z-1/2'

loop_
_atom_site_label
_atom_site_type_symbol
_atom_site_fract_x
_atom_site_fract_y
_atom_site_fract_z
_atom_site_U_iso_or_equiv
_atom_site_adp_type
_atom_site_occupancy
_atom_site_symmetry_multiplicity
_atom_site_calc_flag
_atom_site_refinement_flags
_atom_site_disorder_assembly
_atom_site_disorder_group
V1 V 0.61765(11) 0.64340(13) 0.17753(4) 0.01104(13) Uani 0.7073(6) 1 d PD A 1
N1 N 0.52843(19) 0.7513(2) 0.13186(8) 0.0119(3) Uani 0.7073(6) 1 d PD A 1
O70 O 0.6972(3) 0.5215(3) 0.22236(10) 0.0199(5) Uani 0.7073(6) 1 d PD A 1
H70 H 0.704(2) 0.4579(14) 0.2085(10) 0.024 Uiso 0.7073(6) 1 d PD A 1
C71 C 0.7794(7) 0.5365(9) 0.2572(3) 0.0366(5) Uani 0.7073(6) 1 d PD A 1
H71A H 0.8388 0.5400 0.2391 0.055 Uiso 0.7073(6) 1 calc PR A 1
H71B H 0.7835 0.4723 0.2805 0.055 Uiso 0.7073(6) 1 calc PR A 1
H71C H 0.7721 0.6074 0.2757 0.055 Uiso 0.7073(6) 1 calc PR A 1
C10 C 0.53442(12) 0.87052(13) 0.15137(6) 0.0139(3) Uani 0.7073(6) 1 d PD A 1
H10A H 0.4991 0.9220 0.1274 0.017 Uiso 0.7073(6) 1 calc PR A 1
H10B H 0.6032 0.8948 0.1545 0.017 Uiso 0.7073(6) 1 calc PR A 1
C11 C 0.49183(11) 0.88018(13) 0.20130(6) 0.0132(3) Uani 0.7073(6) 1 d PD A 1
C12 C 0.52989(11) 0.81331(14) 0.24122(6) 0.0134(3) Uani 0.7073(6) 1 d PD A 1
O12 O 0.60052(9) 0.73611(10) 0.23345(4) 0.0149(2) Uani 0.7073(6) 1 d PD A 1
C13 C 0.49312(15) 0.8263(2) 0.28892(8) 0.0148(4) Uani 0.7073(6) 1 d PD A 1
C14 C 0.4142(4) 0.8997(5) 0.29271(13) 0.0156(6) Uani 0.7073(6) 1 d PD A 1
H14 H 0.3885 0.9082 0.3244 0.019 Uiso 0.7073(6) 1 calc PR A 1
C15 C 0.37081(13) 0.96138(17) 0.25267(8) 0.0157(4) Uani 0.7073(6) 1 d PD A 1
C16 C 0.41306(12) 0.95232(14) 0.20713(6) 0.0148(3) Uani 0.7073(6) 1 d PD A 1
H16 H 0.3878 0.9960 0.1795 0.018 Uiso 0.7073(6) 1 calc PR A 1
C17 C 0.5412(2) 0.7656(3) 0.33477(9) 0.0169(4) Uani 0.7073(6) 1 d PD A 1
C18 C 0.5368(6) 0.6356(4) 0.3292(3) 0.0230(5) Uani 0.7073(6) 1 d PD A 1
H18A H 0.4688 0.6113 0.3248 0.034 Uiso 0.7073(6) 1 calc PR A 1
H18B H 0.5673 0.5999 0.3592 0.034 Uiso 0.7073(6) 1 calc PR A 1
H18C H 0.5713 0.6126 0.3001 0.034 Uiso 0.7073(6) 1 calc PR A 1
C19 C 0.4921(2) 0.7973(3) 0.38286(10) 0.0286(6) Uani 0.7073(6) 1 d PD A 1
H19A H 0.4936 0.8801 0.3872 0.043 Uiso 0.7073(6) 1 calc PR A 1
H19B H 0.5270 0.7610 0.4115 0.043 Uiso 0.7073(6) 1 calc PR A 1
H19C H 0.4246 0.7710 0.3804 0.043 Uiso 0.7073(6) 1 calc PR A 1
C20 C 0.64804(14) 0.80371(17) 0.34166(8) 0.0215(4) Uani 0.7073(6) 1 d PD A 1
H20A H 0.6509 0.8866 0.3453 0.032 Uiso 0.7073(6) 1 calc PR A 1
H20B H 0.6825 0.7809 0.3125 0.032 Uiso 0.7073(6) 1 calc PR A 1
H20C H 0.6787 0.7679 0.3716 0.032 Uiso 0.7073(6) 1 calc PR A 1
C21 C 0.2809(2) 1.0348(3) 0.25937(17) 0.0180(6) Uani 0.7073(6) 1 d PD A 1
C22 C 0.2432(7) 1.0934(10) 0.2107(3) 0.0336(5) Uani 0.7073(6) 1 d PD A 1
H22A H 0.1861 1.1396 0.2169 0.050 Uiso 0.7073(6) 1 calc PR A 1
H22B H 0.2253 1.0356 0.1855 0.050 Uiso 0.7073(6) 1 calc PR A 1
H22C H 0.2942 1.1424 0.1986 0.050 Uiso 0.7073(6) 1 calc PR A 1
C23 C 0.3074(6) 1.1313(6) 0.2970(4) 0.0316(5) Uani 0.7073(6) 1 d PD A 1
H23A H 0.3328 1.0983 0.3286 0.047 Uiso 0.7073(6) 1 calc PR A 1
H23B H 0.2493 1.1763 0.3025 0.047 Uiso 0.7073(6) 1 calc PR A 1
H23C H 0.3568 1.1804 0.2836 0.047 Uiso 0.7073(6) 1 calc PR A 1
C24 C 0.19914(18) 0.9631(4) 0.27835(16) 0.0319(6) Uani 0.7073(6) 1 d PD A 1
H24A H 0.2215 0.9264 0.3098 0.048 Uiso 0.7073(6) 1 calc PR A 1
H24B H 0.1800 0.9047 0.2536 0.048 Uiso 0.7073(6) 1 calc PR A 1
H24C H 0.1433 1.0119 0.2839 0.048 Uiso 0.7073(6) 1 calc PR A 1
C30 C 0.56102(12) 0.74792(14) 0.07991(6) 0.0145(3) Uani 0.7073(6) 1 d PD A 1
H30A H 0.5136 0.7895 0.0575 0.017 Uiso 0.7073(6) 1 calc PR A 1
H30B H 0.5625 0.6679 0.0685 0.017 Uiso 0.7073(6) 1 calc PR A 1
C31 C 0.66029(11) 0.79988(14) 0.07617(6) 0.0137(3) Uani 0.7073(6) 1 d PD A 1
C32 C 0.73895(11) 0.76162(14) 0.10744(6) 0.0133(3) Uani 0.7073(6) 1 d PD A 1
O32 O 0.72503(8) 0.68033(11) 0.14186(5) 0.0146(2) Uani 0.7073(6) 1 d PD A 1
C33 C 0.83263(17) 0.8086(2) 0.10301(9) 0.0132(5) Uani 0.7073(6) 1 d PD A 1
C34 C 0.8421(3) 0.8919(4) 0.06668(17) 0.0139(7) Uani 0.7073(6) 1 d PD A 1
H34 H 0.9050 0.9219 0.0625 0.017 Uiso 0.7073(6) 1 calc PR A 1
C35 C 0.76433(17) 0.93423(19) 0.03593(8) 0.0152(4) Uani 0.7073(6) 1 d PD A 1
C36 C 0.67340(12) 0.88628(14) 0.04146(6) 0.0154(3) Uani 0.7073(6) 1 d PD A 1
H36 H 0.6191 0.9128 0.0212 0.018 Uiso 0.7073(6) 1 calc PR A 1
C37 C 0.9199(3) 0.7695(4) 0.13712(15) 0.0147(3) Uani 0.7073(6) 1 d PD A 1
C38 C 0.9345(3) 0.6399(4) 0.1332(3) 0.0175(7) Uani 0.7073(6) 1 d PD A 1
H38A H 0.8745 0.6008 0.1408 0.026 Uiso 0.7073(6) 1 calc PR A 1
H38B H 0.9873 0.6161 0.1570 0.026 Uiso 0.7073(6) 1 calc PR A 1
H38C H 0.9510 0.6205 0.0993 0.026 Uiso 0.7073(6) 1 calc PR A 1
C39 C 1.0152(3) 0.8263(4) 0.1236(2) 0.0184(7) Uani 0.7073(6) 1 d PD A 1
H39A H 1.0082 0.9092 0.1251 0.028 Uiso 0.7073(6) 1 calc PR A 1
H39B H 1.0301 0.8038 0.0898 0.028 Uiso 0.7073(6) 1 calc PR A 1
H39C H 1.0681 0.8022 0.1473 0.028 Uiso 0.7073(6) 1 calc PR A 1
C40 C 0.90336(16) 0.8029(3) 0.19155(12) 0.0199(5) Uani 0.7073(6) 1 d PD A 1
H40A H 0.8430 0.7683 0.2015 0.030 Uiso 0.7073(6) 1 calc PR A 1
H40B H 0.8987 0.8858 0.1941 0.030 Uiso 0.7073(6) 1 calc PR A 1
H40C H 0.9579 0.7757 0.2135 0.030 Uiso 0.7073(6) 1 calc PR A 1
C41 C 0.7821(4) 1.0230(4) -0.00416(16) 0.0184(6) Uani 0.7073(6) 1 d PD A 1
C42 C 0.8465(6) 1.1196(6) 0.0177(3) 0.0298(7) Uani 0.7073(6) 1 d PD A 1
H42A H 0.8596 1.1739 -0.0087 0.045 Uiso 0.7073(6) 1 calc PR A 1
H42B H 0.9080 1.0879 0.0318 0.045 Uiso 0.7073(6) 1 calc PR A 1
H42C H 0.8132 1.1585 0.0440 0.045 Uiso 0.7073(6) 1 calc PR A 1
C43 C 0.6875(6) 1.0763(8) -0.0260(4) 0.0294(9) Uani 0.7073(6) 1 d PD A 1
H43A H 0.6428 1.0160 -0.0379 0.044 Uiso 0.7073(6) 1 calc PR A 1
H43B H 0.7015 1.1261 -0.0539 0.044 Uiso 0.7073(6) 1 calc PR A 1
H43C H 0.6577 1.1208 -0.0002 0.044 Uiso 0.7073(6) 1 calc PR A 1
C44 C 0.8331(10) 0.9649(9) -0.0467(3) 0.0325(9) Uani 0.7073(6) 1 d PD A 1
H44A H 0.7940 0.9002 -0.0593 0.049 Uiso 0.7073(6) 1 calc PR A 1
H44B H 0.8973 0.9379 -0.0341 0.049 Uiso 0.7073(6) 1 calc PR A 1
H44C H 0.8406 1.0195 -0.0737 0.049 Uiso 0.7073(6) 1 calc PR A 1
C50 C 0.42640(12) 0.71086(15) 0.13341(7) 0.0134(3) Uani 0.7073(6) 1 d PD A 1
H50A H 0.3828 0.7677 0.1165 0.016 Uiso 0.7073(6) 1 calc PR A 1
H50B H 0.4098 0.7066 0.1687 0.016 Uiso 0.7073(6) 1 calc PR A 1
C51 C 0.40727(12) 0.59708(14) 0.10950(6) 0.0140(3) Uani 0.7073(6) 1 d PD A 1
C52 C 0.46460(11) 0.50259(14) 0.12399(6) 0.0135(3) Uani 0.7073(6) 1 d PD A 1
O52 O 0.54153(8) 0.51638(10) 0.15740(5) 0.0150(2) Uani 0.7073(6) 1 d PD A 1
C53 C 0.43973(14) 0.39422(17) 0.10382(7) 0.0134(4) Uani 0.7073(6) 1 d PD A 1
C54 C 0.35624(18) 0.3868(2) 0.07130(10) 0.0146(6) Uani 0.7073(6) 1 d PD A 1
H54 H 0.3382 0.3141 0.0583 0.017 Uiso 0.7073(6) 1 calc PR A 1
C55 C 0.29812(13) 0.47958(14) 0.05685(7) 0.0151(3) Uani 0.7073(6) 1 d PD A 1
C56 C 0.32664(12) 0.58515(14) 0.07623(6) 0.0154(3) Uani 0.7073(6) 1 d PD A 1
H56 H 0.2900 0.6507 0.0664 0.018 Uiso 0.7073(6) 1 calc PR A 1
C57 C 0.5021(3) 0.2892(3) 0.11702(16) 0.0172(3) Uani 0.7073(6) 1 d PD A 1
C58 C 0.5083(4) 0.2674(2) 0.17358(13) 0.0241(6) Uani 0.7073(6) 1 d PD A 1
H58A H 0.5360 0.3343 0.1910 0.036 Uiso 0.7073(6) 1 calc PR A 1
H58B H 0.5497 0.2012 0.1812 0.036 Uiso 0.7073(6) 1 calc PR A 1
H58C H 0.4431 0.2529 0.1846 0.036 Uiso 0.7073(6) 1 calc PR A 1
C59 C 0.4613(3) 0.1802(3) 0.09188(12) 0.0254(7) Uani 0.7073(6) 1 d PD A 1
H59A H 0.4583 0.1897 0.0556 0.038 Uiso 0.7073(6) 1 calc PR A 1
H59B H 0.3960 0.1657 0.1027 0.038 Uiso 0.7073(6) 1 calc PR A 1
H59C H 0.5037 0.1159 0.1013 0.038 Uiso 0.7073(6) 1 calc PR A 1
C60 C 0.60454(17) 0.3069(2) 0.09875(11) 0.0268(5) Uani 0.7073(6) 1 d PD A 1
H60A H 0.6002 0.3163 0.0624 0.040 Uiso 0.7073(6) 1 calc PR A 1
H60B H 0.6450 0.2406 0.1078 0.040 Uiso 0.7073(6) 1 calc PR A 1
H60C H 0.6336 0.3752 0.1144 0.040 Uiso 0.7073(6) 1 calc PR A 1
C61 C 0.20743(17) 0.4714(3) 0.02101(12) 0.0186(5) Uani 0.7073(6) 1 d PD A 1
C62 C 0.1745(6) 0.3479(4) 0.0124(4) 0.0263(4) Uani 0.7073(6) 1 d PD A 1
H62A H 0.1162 0.3465 -0.0104 0.039 Uiso 0.7073(6) 1 calc PR A 1
H62B H 0.1597 0.3136 0.0443 0.039 Uiso 0.7073(6) 1 calc PR A 1
H62C H 0.2264 0.3047 -0.0021 0.039 Uiso 0.7073(6) 1 calc PR A 1
C63 C 0.2294(4) 0.5251(6) -0.02938(12) 0.0300(6) Uani 0.7073(6) 1 d PD A 1
H63A H 0.1717 0.5200 -0.0525 0.045 Uiso 0.7073(6) 1 calc PR A 1
H63B H 0.2833 0.4843 -0.0434 0.045 Uiso 0.7073(6) 1 calc PR A 1
H63C H 0.2473 0.6051 -0.0243 0.045 Uiso 0.7073(6) 1 calc PR A 1
C64 C 0.12389(16) 0.5374(2) 0.04251(10) 0.0284(4) Uani 0.7073(6) 1 d PD A 1
H64A H 0.0658 0.5315 0.0197 0.043 Uiso 0.7073(6) 1 calc PR A 1
H64B H 0.1423 0.6175 0.0466 0.043 Uiso 0.7073(6) 1 calc PR A 1
H64C H 0.1102 0.5053 0.0750 0.043 Uiso 0.7073(6) 1 calc PR A 1
V1X V 0.6169(3) 0.6394(3) 0.16978(12) 0.01104(13) Uani 0.2927(6) 1 d PD A 2
N1X N 0.5276(5) 0.7462(5) 0.1234(2) 0.0119(3) Uani 0.2927(6) 1 d PD A 2
O70X O 0.7034(8) 0.5200(8) 0.2124(3) 0.0199(5) Uani 0.2927(6) 1 d PD A 2
H70X H 0.672(4) 0.468(4) 0.226(2) 0.024 Uiso 0.2927(6) 1 d PD A 2
C71X C 0.7708(17) 0.535(2) 0.2549(8) 0.0366(5) Uani 0.2927(6) 1 d PD A 2
H71D H 0.8213 0.4766 0.2547 0.055 Uiso 0.2927(6) 1 calc PR A 2
H71E H 0.7364 0.5287 0.2856 0.055 Uiso 0.2927(6) 1 calc PR A 2
H71F H 0.8008 0.6106 0.2534 0.055 Uiso 0.2927(6) 1 calc PR A 2
C10X C 0.4272(3) 0.7497(4) 0.14259(16) 0.0139(3) Uani 0.2927(6) 1 d PD A 2
H10C H 0.3837 0.7927 0.1186 0.017 Uiso 0.2927(6) 1 calc PR A 2
H10D H 0.4020 0.6711 0.1442 0.017 Uiso 0.2927(6) 1 calc PR A 2
C11X C 0.4242(3) 0.8034(3) 0.19313(13) 0.0132(3) Uani 0.2927(6) 1 d PD A 2
C12X C 0.4835(3) 0.7625(3) 0.23346(13) 0.0134(3) Uani 0.2927(6) 1 d PD A 2
O12X O 0.5490(2) 0.6791(2) 0.22575(10) 0.0149(2) Uani 0.2927(6) 1 d PD A 2
C13X C 0.4743(5) 0.8085(6) 0.2815(2) 0.0148(4) Uani 0.2927(6) 1 d PD A 2
C14X C 0.4042(11) 0.8933(14) 0.2861(3) 0.0156(6) Uani 0.2927(6) 1 d PD A 2
H14X H 0.3958 0.9224 0.3185 0.019 Uiso 0.2927(6) 1 calc PR A 2
C15X C 0.3459(4) 0.9381(5) 0.2465(2) 0.0157(4) Uani 0.2927(6) 1 d PD A 2
C16X C 0.3574(3) 0.8904(3) 0.19995(15) 0.0148(3) Uani 0.2927(6) 1 d PD A 2
H16X H 0.3187 0.9177 0.1720 0.018 Uiso 0.2927(6) 1 calc PR A 2
C17X C 0.5393(5) 0.7657(9) 0.3258(3) 0.0169(4) Uani 0.2927(6) 1 d PD A 2
C18X C 0.5316(15) 0.6358(8) 0.3316(8) 0.0230(5) Uani 0.2927(6) 1 d PD A 2
H18D H 0.5708 0.6115 0.3614 0.034 Uiso 0.2927(6) 1 calc PR A 2
H18E H 0.5554 0.5985 0.3022 0.034 Uiso 0.2927(6) 1 calc PR A 2
H18F H 0.4636 0.6147 0.3350 0.034 Uiso 0.2927(6) 1 calc PR A 2
C19X C 0.5113(7) 0.8189(8) 0.3749(3) 0.0286(6) Uani 0.2927(6) 1 d PD A 2
H19D H 0.5502 0.7847 0.4027 0.043 Uiso 0.2927(6) 1 calc PR A 2
H19E H 0.4422 0.8051 0.3791 0.043 Uiso 0.2927(6) 1 calc PR A 2
H19F H 0.5234 0.9010 0.3742 0.043 Uiso 0.2927(6) 1 calc PR A 2
C20X C 0.6455(3) 0.7994(5) 0.3188(2) 0.0215(4) Uani 0.2927(6) 1 d PD A 2
H20D H 0.6873 0.7699 0.3467 0.032 Uiso 0.2927(6) 1 calc PR A 2
H20E H 0.6508 0.8824 0.3177 0.032 Uiso 0.2927(6) 1 calc PR A 2
H20F H 0.6658 0.7672 0.2874 0.032 Uiso 0.2927(6) 1 calc PR A 2
C21X C 0.2680(7) 1.0282(9) 0.2543(5) 0.0180(6) Uani 0.2927(6) 1 d PD A 2
C22X C 0.2423(18) 1.097(2) 0.2063(9) 0.0336(5) Uani 0.2927(6) 1 d PD A 2
H22D H 0.3002 1.1366 0.1962 0.050 Uiso 0.2927(6) 1 calc PR A 2
H22E H 0.1915 1.1522 0.2126 0.050 Uiso 0.2927(6) 1 calc PR A 2
H22F H 0.2188 1.0448 0.1797 0.050 Uiso 0.2927(6) 1 calc PR A 2
C23X C 0.3046(15) 1.1161(17) 0.2937(10) 0.0316(5) Uani 0.2927(6) 1 d PD A 2
H23D H 0.3663 1.1482 0.2843 0.047 Uiso 0.2927(6) 1 calc PR A 2
H23E H 0.3141 1.0788 0.3263 0.047 Uiso 0.2927(6) 1 calc PR A 2
H23F H 0.2565 1.1770 0.2956 0.047 Uiso 0.2927(6) 1 calc PR A 2
C24X C 0.1763(6) 0.9715(11) 0.2707(5) 0.0319(6) Uani 0.2927(6) 1 d PD A 2
H24D H 0.1557 0.9122 0.2467 0.048 Uiso 0.2927(6) 1 calc PR A 2
H24E H 0.1247 1.0285 0.2722 0.048 Uiso 0.2927(6) 1 calc PR A 2
H24F H 0.1894 0.9374 0.3037 0.048 Uiso 0.2927(6) 1 calc PR A 2
C30X C 0.5666(3) 0.8644(3) 0.12250(14) 0.0145(3) Uani 0.2927(6) 1 d PD A 2
H30C H 0.5702 0.8954 0.1568 0.017 Uiso 0.2927(6) 1 calc PR A 2
H30D H 0.5211 0.9126 0.1018 0.017 Uiso 0.2927(6) 1 calc PR A 2
C31X C 0.6653(3) 0.8714(3) 0.10232(14) 0.0137(3) Uani 0.2927(6) 1 d PD A 2
C32X C 0.7426(3) 0.8096(3) 0.12565(15) 0.0133(3) Uani 0.2927(6) 1 d PD A 2
O32X O 0.7250(2) 0.7327(3) 0.16167(11) 0.0146(2) Uani 0.2927(6) 1 d PD A 2
C33X C 0.8383(4) 0.8287(6) 0.1114(3) 0.0132(5) Uani 0.2927(6) 1 d PD A 2
C34X C 0.8501(7) 0.9036(13) 0.0720(5) 0.0139(7) Uani 0.2927(6) 1 d PD A 2
H34X H 0.9142 0.9191 0.0630 0.017 Uiso 0.2927(6) 1 calc PR A 2
C35X C 0.7730(5) 0.9573(6) 0.0450(2) 0.0152(4) Uani 0.2927(6) 1 d PD A 2
C36X C 0.6808(3) 0.9422(3) 0.06173(14) 0.0154(3) Uani 0.2927(6) 1 d PD A 2
H36X H 0.6273 0.9806 0.0453 0.018 Uiso 0.2927(6) 1 calc PR A 2
C37X C 0.9256(6) 0.7728(10) 0.1404(4) 0.0147(3) Uani 0.2927(6) 1 d PD A 2
C38X C 0.9198(11) 0.6419(9) 0.1363(7) 0.0175(7) Uani 0.2927(6) 1 d PD A 2
H38D H 0.9721 0.6077 0.1578 0.026 Uiso 0.2927(6) 1 calc PR A 2
H38E H 0.9267 0.6190 0.1017 0.026 Uiso 0.2927(6) 1 calc PR A 2
H38F H 0.8569 0.6158 0.1470 0.026 Uiso 0.2927(6) 1 calc PR A 2
C39X C 1.0225(8) 0.8085(12) 0.1196(6) 0.0184(7) Uani 0.2927(6) 1 d PD A 2
H39D H 1.0765 0.7753 0.1402 0.028 Uiso 0.2927(6) 1 calc PR A 2
H39E H 1.0280 0.8916 0.1202 0.028 Uiso 0.2927(6) 1 calc PR A 2
H39F H 1.0248 0.7813 0.0852 0.028 Uiso 0.2927(6) 1 calc PR A 2
C40X C 0.9283(6) 0.8089(10) 0.1959(3) 0.0199(5) Uani 0.2927(6) 1 d PD A 2
H40D H 0.9823 0.7704 0.2144 0.030 Uiso 0.2927(6) 1 calc PR A 2
H40E H 0.8671 0.7876 0.2099 0.030 Uiso 0.2927(6) 1 calc PR A 2
H40F H 0.9372 0.8914 0.1984 0.030 Uiso 0.2927(6) 1 calc PR A 2
C41X C 0.7917(10) 1.0334(12) 0.0002(4) 0.0184(6) Uani 0.2927(6) 1 d PD A 2
C42X C 0.8603(16) 1.1306(17) 0.0165(9) 0.0298(7) Uani 0.2927(6) 1 d PD A 2
H42D H 0.9189 1.0993 0.0340 0.045 Uiso 0.2927(6) 1 calc PR A 2
H42E H 0.8276 1.1815 0.0390 0.045 Uiso 0.2927(6) 1 calc PR A 2
H42F H 0.8782 1.1732 -0.0128 0.045 Uiso 0.2927(6) 1 calc PR A 2
C43X C 0.6977(14) 1.086(2) -0.0229(10) 0.0294(9) Uani 0.2927(6) 1 d PD A 2
H43D H 0.6629 1.1237 0.0031 0.044 Uiso 0.2927(6) 1 calc PR A 2
H43E H 0.6567 1.0263 -0.0385 0.044 Uiso 0.2927(6) 1 calc PR A 2
H43F H 0.7134 1.1422 -0.0482 0.044 Uiso 0.2927(6) 1 calc PR A 2
C44X C 0.837(2) 0.962(2) -0.0405(7) 0.0325(9) Uani 0.2927(6) 1 d PD A 2
H44D H 0.8963 0.9255 -0.0265 0.049 Uiso 0.2927(6) 1 calc PR A 2
H44E H 0.8528 1.0121 -0.0681 0.049 Uiso 0.2927(6) 1 calc PR A 2
H44F H 0.7907 0.9041 -0.0529 0.049 Uiso 0.2927(6) 1 calc PR A 2
C50X C 0.5203(3) 0.6989(3) 0.07151(14) 0.0134(3) Uani 0.2927(6) 1 d PD A 2
H50C H 0.5864 0.6886 0.0599 0.016 Uiso 0.2927(6) 1 calc PR A 2
H50D H 0.4855 0.7539 0.0489 0.016 Uiso 0.2927(6) 1 calc PR A 2
C51X C 0.4678(3) 0.5871(3) 0.06891(14) 0.0140(3) Uani 0.2927(6) 1 d PD A 2
C52X C 0.5054(3) 0.4953(3) 0.09718(14) 0.0135(3) Uani 0.2927(6) 1 d PD A 2
O52X O 0.5839(2) 0.5123(2) 0.12960(11) 0.0150(2) Uani 0.2927(6) 1 d PD A 2
C53X C 0.4593(4) 0.3883(4) 0.0928(2) 0.0134(4) Uani 0.2927(6) 1 d PD A 2
C54X C 0.3707(5) 0.3833(7) 0.0637(3) 0.0146(6) Uani 0.2927(6) 1 d PD A 2
H54X H 0.3393 0.3116 0.0600 0.017 Uiso 0.2927(6) 1 calc PR A 2
C55X C 0.3264(3) 0.4771(4) 0.04007(17) 0.0151(3) Uani 0.2927(6) 1 d PD A 2
C56X C 0.3795(3) 0.5781(3) 0.04115(15) 0.0154(3) Uani 0.2927(6) 1 d PD A 2
H56X H 0.3550 0.6418 0.0226 0.018 Uiso 0.2927(6) 1 calc PR A 2
C57X C 0.5038(6) 0.2819(7) 0.1179(4) 0.0172(3) Uani 0.2927(6) 1 d PD A 2
C58X C 0.5063(11) 0.2928(9) 0.1751(3) 0.0241(6) Uani 0.2927(6) 1 d PD A 2
H58D H 0.5381 0.2258 0.1904 0.036 Uiso 0.2927(6) 1 calc PR A 2
H58E H 0.4399 0.2984 0.1857 0.036 Uiso 0.2927(6) 1 calc PR A 2
H58F H 0.5427 0.3613 0.1855 0.036 Uiso 0.2927(6) 1 calc PR A 2
C59X C 0.4445(8) 0.1752(8) 0.1027(4) 0.0254(7) Uani 0.2927(6) 1 d PD A 2
H59D H 0.4758 0.1080 0.1182 0.038 Uiso 0.2927(6) 1 calc PR A 2
H59E H 0.4414 0.1671 0.0664 0.038 Uiso 0.2927(6) 1 calc PR A 2
H59F H 0.3787 0.1827 0.1139 0.038 Uiso 0.2927(6) 1 calc PR A 2
C60X C 0.6070(5) 0.2642(5) 0.1006(3) 0.0268(5) Uani 0.2927(6) 1 d PD A 2
H60D H 0.6361 0.1968 0.1170 0.040 Uiso 0.2927(6) 1 calc PR A 2
H60E H 0.6468 0.3312 0.1094 0.040 Uiso 0.2927(6) 1 calc PR A 2
H60F H 0.6037 0.2535 0.0644 0.040 Uiso 0.2927(6) 1 calc PR A 2
C61X C 0.2232(5) 0.4753(9) 0.0152(3) 0.0186(5) Uani 0.2927(6) 1 d PD A 2
C62X C 0.1800(14) 0.3545(11) 0.0138(9) 0.0263(4) Uani 0.2927(6) 1 d PD A 2
H62D H 0.1797 0.3246 0.0479 0.039 Uiso 0.2927(6) 1 calc PR A 2
H62E H 0.2195 0.3049 -0.0061 0.039 Uiso 0.2927(6) 1 calc PR A 2
H62F H 0.1134 0.3570 -0.0011 0.039 Uiso 0.2927(6) 1 calc PR A 2
C63X C 0.2210(12) 0.5218(17) -0.0381(4) 0.0300(6) Uani 0.2927(6) 1 d PD A 2
H63D H 0.2494 0.5983 -0.0377 0.045 Uiso 0.2927(6) 1 calc PR A 2
H63E H 0.1537 0.5254 -0.0520 0.045 Uiso 0.2927(6) 1 calc PR A 2
H63F H 0.2586 0.4716 -0.0587 0.045 Uiso 0.2927(6) 1 calc PR A 2
C64X C 0.1584(4) 0.5477(6) 0.0471(3) 0.0284(4) Uani 0.2927(6) 1 d PD A 2
H64D H 0.1600 0.5167 0.0810 0.043 Uiso 0.2927(6) 1 calc PR A 2
H64E H 0.0915 0.5464 0.0324 0.043 Uiso 0.2927(6) 1 calc PR A 2
H64F H 0.1822 0.6262 0.0482 0.043 Uiso 0.2927(6) 1 calc PR A 2

loop_
_atom_site_aniso_label
_atom_site_aniso_U_11
_atom_site_aniso_U_22
_atom_site_aniso_U_33
_atom_site_aniso_U_23
_atom_site_aniso_U_13
_atom_site_aniso_U_12
V1 0.01065(9) 0.01034(14) 0.0121(4) 0.0001(2) 0.0002(3) 0.00019(9)
N1 0.0120(4) 0.0105(5) 0.0133(10) -0.0010(6) 0.0007(6) -0.0006(4)
O70 0.0189(7) 0.0162(4) 0.0241(14) 0.0039(9) -0.0042(10) 0.0020(4)
C71 0.0273(17) 0.0333(9) 0.0466(13) 0.0069(8) -0.0193(8) 0.0012(12)
C10 0.0152(6) 0.0097(6) 0.0166(7) -0.0004(5) -0.0009(5) -0.0005(5)
C11 0.0131(6) 0.0116(6) 0.0149(6) -0.0006(5) -0.0001(5) -0.0003(5)
C12 0.0122(6) 0.0125(6) 0.0152(6) -0.0010(5) -0.0012(5) 0.0000(5)
O12 0.0148(5) 0.0151(5) 0.0145(5) -0.0010(4) -0.0005(4) 0.0039(4)
C13 0.0158(11) 0.0146(10) 0.0139(9) -0.0002(6) -0.0001(7) 0.0004(8)
C14 0.0148(14) 0.0159(9) 0.0161(11) -0.0016(10) 0.0016(9) 0.0000(11)
C15 0.0131(10) 0.0149(10) 0.0189(8) -0.0030(6) -0.0004(7) 0.0013(7)
C16 0.0135(6) 0.0123(6) 0.0184(7) 0.0004(5) -0.0006(5) 0.0010(5)
C17 0.0196(6) 0.0176(6) 0.0132(12) 0.0010(9) -0.0005(7) 0.0018(5)
C18 0.0266(11) 0.0174(6) 0.0244(10) 0.0049(5) -0.0023(8) -0.0001(5)
C19 0.0347(16) 0.0389(17) 0.0125(11) 0.0042(9) 0.0039(8) 0.0138(11)
C20 0.0222(7) 0.0230(8) 0.0185(9) -0.0033(9) -0.0046(8) 0.0001(6)
C21 0.0119(11) 0.0205(7) 0.0215(12) -0.0025(7) -0.0003(9) 0.0031(8)
C22 0.0294(8) 0.0375(10) 0.0340(18) 0.0044(10) 0.0032(10) 0.0158(7)
C23 0.0246(9) 0.026(2) 0.0430(17) -0.0107(12) -0.0044(9) 0.0070(13)
C24 0.0164(15) 0.0320(11) 0.0478(18) 0.0003(11) 0.0042(13) -0.0002(13)
C30 0.0148(6) 0.0157(7) 0.0127(6) 0.0011(5) -0.0004(5) 0.0008(5)
C31 0.0136(6) 0.0131(6) 0.0143(6) -0.0009(5) 0.0006(5) 0.0002(5)
C32 0.0143(6) 0.0125(7) 0.0131(7) 0.0007(5) 0.0013(5) 0.0014(6)
O32 0.0131(5) 0.0148(5) 0.0159(6) 0.0045(4) 0.0016(4) 0.0008(4)
C33 0.0143(6) 0.0118(11) 0.0137(11) -0.0009(8) 0.0009(6) 0.0005(6)
C34 0.0159(8) 0.0119(13) 0.0139(13) -0.0008(12) 0.0007(7) -0.0018(7)
C35 0.0192(7) 0.0128(11) 0.0137(10) 0.0006(7) 0.0006(7) -0.0005(7)
C36 0.0176(7) 0.0144(7) 0.0139(7) 0.0004(5) -0.0007(5) 0.0021(5)
C37 0.0139(6) 0.0145(6) 0.0156(7) 0.0012(5) 0.0005(5) 0.0001(5)
C38 0.0129(18) 0.0155(6) 0.0239(11) 0.0015(6) 0.0000(12) 0.0017(8)
C39 0.0148(9) 0.0161(18) 0.0242(12) 0.0019(11) 0.0016(7) -0.0002(9)
C40 0.0204(15) 0.0225(8) 0.0165(9) -0.0009(7) -0.0007(10) 0.0010(13)
C41 0.0243(12) 0.0141(11) 0.0164(10) 0.0033(9) -0.0011(8) -0.0037(8)
C42 0.039(3) 0.0176(16) 0.0312(9) 0.0079(11) -0.0073(15) -0.0108(10)
C43 0.0343(18) 0.0232(18) 0.0294(15) 0.0120(15) -0.0077(12) -0.0017(14)
C44 0.0473(15) 0.0280(9) 0.023(2) 0.0030(15) 0.013(2) -0.0033(8)
C50 0.0111(6) 0.0105(6) 0.0184(7) -0.0006(5) -0.0012(5) -0.0002(5)
C51 0.0139(6) 0.0123(6) 0.0156(7) 0.0000(5) -0.0002(5) -0.0007(5)
C52 0.0128(6) 0.0128(6) 0.0148(7) 0.0004(5) 0.0002(5) -0.0009(5)
O52 0.0139(5) 0.0125(5) 0.0181(5) 0.0009(4) -0.0037(4) -0.0004(4)
C53 0.0131(9) 0.0117(6) 0.0154(10) 0.0013(6) 0.0014(6) -0.0007(6)
C54 0.0153(10) 0.0126(5) 0.0158(12) -0.0008(7) 0.0008(9) -0.0008(6)
C55 0.0139(8) 0.0143(6) 0.0167(9) 0.0002(6) -0.0011(5) -0.0022(6)
C56 0.0154(6) 0.0135(6) 0.0168(7) 0.0007(5) -0.0021(5) 0.0002(5)
C57 0.0183(5) 0.0123(6) 0.0206(6) 0.0008(5) -0.0028(4) 0.0010(5)
C58 0.0343(8) 0.0153(17) 0.0219(7) 0.0053(10) -0.0053(6) -0.0021(14)
C59 0.0283(16) 0.0134(7) 0.0332(19) -0.0025(10) -0.0081(11) 0.0025(8)
C60 0.0193(7) 0.0241(12) 0.0370(9) -0.0074(13) 0.0026(6) 0.0044(11)
C61 0.0171(10) 0.0151(6) 0.0226(11) -0.0010(7) -0.0065(9) -0.0010(8)
C62 0.0234(11) 0.0186(8) 0.0351(9) -0.0034(8) -0.0125(8) -0.0027(6)
C63 0.0378(14) 0.0286(9) 0.0221(15) -0.0006(15) -0.0093(13) -0.0060(10)
C64 0.0168(11) 0.0235(9) 0.0440(11) -0.0059(8) -0.0057(11) 0.0000(10)
V1X 0.01065(9) 0.01034(14) 0.0121(4) 0.0001(2) 0.0002(3) 0.00019(9)
N1X 0.0120(4) 0.0105(5) 0.0133(10) -0.0010(6) 0.0007(6) -0.0006(4)
O70X 0.0189(7) 0.0162(4) 0.0241(14) 0.0039(9) -0.0042(10) 0.0020(4)
C71X 0.0273(17) 0.0333(9) 0.0466(13) 0.0069(8) -0.0193(8) 0.0012(12)
C10X 0.0152(6) 0.0097(6) 0.0166(7) -0.0004(5) -0.0009(5) -0.0005(5)
C11X 0.0131(6) 0.0116(6) 0.0149(6) -0.0006(5) -0.0001(5) -0.0003(5)
C12X 0.0122(6) 0.0125(6) 0.0152(6) -0.0010(5) -0.0012(5) 0.0000(5)
O12X 0.0148(5) 0.0151(5) 0.0145(5) -0.0010(4) -0.0005(4) 0.0039(4)
C13X 0.0158(11) 0.0146(10) 0.0139(9) -0.0002(6) -0.0001(7) 0.0004(8)
C14X 0.0148(14) 0.0159(9) 0.0161(11) -0.0016(10) 0.0016(9) 0.0000(11)
C15X 0.0131(10) 0.0149(10) 0.0189(8) -0.0030(6) -0.0004(7) 0.0013(7)
C16X 0.0135(6) 0.0123(6) 0.0184(7) 0.0004(5) -0.0006(5) 0.0010(5)
C17X 0.0196(6) 0.0176(6) 0.0132(12) 0.0010(9) -0.0005(7) 0.0018(5)
C18X 0.0266(11) 0.0174(6) 0.0244(10) 0.0049(5) -0.0023(8) -0.0001(5)
C19X 0.0347(16) 0.0389(17) 0.0125(11) 0.0042(9) 0.0039(8) 0.0138(11)
C20X 0.0222(7) 0.0230(8) 0.0185(9) -0.0033(9) -0.0046(8) 0.0001(6)
C21X 0.0119(11) 0.0205(7) 0.0215(12) -0.0025(7) -0.0003(9) 0.0031(8)
C22X 0.0294(8) 0.0375(10) 0.0340(18) 0.0044(10) 0.0032(10) 0.0158(7)
C23X 0.0246(9) 0.026(2) 0.0430(17) -0.0107(12) -0.0044(9) 0.0070(13)
C24X 0.0164(15) 0.0320(11) 0.0478(18) 0.0003(11) 0.0042(13) -0.0002(13)
C30X 0.0148(6) 0.0157(7) 0.0127(6) 0.0011(5) -0.0004(5) 0.0008(5)
C31X 0.0136(6) 0.0131(6) 0.0143(6) -0.0009(5) 0.0006(5) 0.0002(5)
C32X 0.0143(6) 0.0125(7) 0.0131(7) 0.0007(5) 0.0013(5) 0.0014(6)
O32X 0.0131(5) 0.0148(5) 0.0159(6) 0.0045(4) 0.0016(4) 0.0008(4)
C33X 0.0143(6) 0.0118(11) 0.0137(11) -0.0009(8) 0.0009(6) 0.0005(6)
C34X 0.0159(8) 0.0119(13) 0.0139(13) -0.0008(12) 0.0007(7) -0.0018(7)
C35X 0.0192(7) 0.0128(11) 0.0137(10) 0.0006(7) 0.0006(7) -0.0005(7)
C36X 0.0176(7) 0.0144(7) 0.0139(7) 0.0004(5) -0.0007(5) 0.0021(5)
C37X 0.0139(6) 0.0145(6) 0.0156(7) 0.0012(5) 0.0005(5) 0.0001(5)
C38X 0.0129(18) 0.0155(6) 0.0239(11) 0.0015(6) 0.0000(12) 0.0017(8)
C39X 0.0148(9) 0.0161(18) 0.0242(12) 0.0019(11) 0.0016(7) -0.0002(9)
C40X 0.0204(15) 0.0225(8) 0.0165(9) -0.0009(7) -0.0007(10) 0.0010(13)
C41X 0.0243(12) 0.0141(11) 0.0164(10) 0.0033(9) -0.0011(8) -0.0037(8)
C42X 0.039(3) 0.0176(16) 0.0312(9) 0.0079(11) -0.0073(15) -0.0108(10)
C43X 0.0343(18) 0.0232(18) 0.0294(15) 0.0120(15) -0.0077(12) -0.0017(14)
C44X 0.0473(15) 0.0280(9) 0.023(2) 0.0030(15) 0.013(2) -0.0033(8)
C50X 0.0111(6) 0.0105(6) 0.0184(7) -0.0006(5) -0.0012(5) -0.0002(5)
C51X 0.0139(6) 0.0123(6) 0.0156(7) 0.0000(5) -0.0002(5) -0.0007(5)
C52X 0.0128(6) 0.0128(6) 0.0148(7) 0.0004(5) 0.0002(5) -0.0009(5)
O52X 0.0139(5) 0.0125(5) 0.0181(5) 0.0009(4) -0.0037(4) -0.0004(4)
C53X 0.0131(9) 0.0117(6) 0.0154(10) 0.0013(6) 0.0014(6) -0.0007(6)
C54X 0.0153(10) 0.0126(5) 0.0158(12) -0.0008(7) 0.0008(9) -0.0008(6)
C55X 0.0139(8) 0.0143(6) 0.0167(9) 0.0002(6) -0.0011(5) -0.0022(6)
C56X 0.0154(6) 0.0135(6) 0.0168(7) 0.0007(5) -0.0021(5) 0.0002(5)
C57X 0.0183(5) 0.0123(6) 0.0206(6) 0.0008(5) -0.0028(4) 0.0010(5)
C58X 0.0343(8) 0.0153(17) 0.0219(7) 0.0053(10) -0.0053(6) -0.0021(14)
C59X 0.0283(16) 0.0134(7) 0.0332(19) -0.0025(10) -0.0081(11) 0.0025(8)
C60X 0.0193(7) 0.0241(12) 0.0370(9) -0.0074(13) 0.0026(6) 0.0044(11)
C61X 0.0171(10) 0.0151(6) 0.0226(11) -0.0010(7) -0.0065(9) -0.0010(8)
C62X 0.0234(11) 0.0186(8) 0.0351(9) -0.0034(8) -0.0125(8) -0.0027(6)
C63X 0.0378(14) 0.0286(9) 0.0221(15) -0.0006(15) -0.0093(13) -0.0060(10)
C64X 0.0168(11) 0.0235(9) 0.0440(11) -0.0059(8) -0.0057(11) 0.0000(10)

loop_
_atom_type_symbol
_atom_type_description
_atom_type_scat_dispersion_real
_atom_type_scat_dispersion_imag
_atom_type_scat_source
C C 0.0033 0.0016 'International Tables Vol C Tables 4.2.6.8 and 6.1.1.4'
H H 0.0000 0.0000 'International Tables Vol C Tables 4.2.6.8 and 6.1.1.4'
N N 0.0061 0.0033 'International Tables Vol C Tables 4.2.6.8 and 6.1.1.4'
O O 0.0106 0.0060 'International Tables Vol C Tables 4.2.6.8 and 6.1.1.4'
V V 0.3005 0.5294 'International Tables Vol C Tables 4.2.6.8 and 6.1.1.4'

loop_
_geom_angle_atom_site_label_1
_geom_angle_atom_site_label_2
_geom_angle_atom_site_label_3
_geom_angle
O32 V1 O12 114.79(9)
O32 V1 O52 118.89(8)
O12 V1 O52 126.24(9)
O32 V1 N1 90.84(10)
O12 V1 N1 91.02(9)
O52 V1 N1 90.90(10)
O32 V1 O70 92.84(12)
O12 V1 O70 91.39(11)
O52 V1 O70 83.52(14)
N1 V1 O70 174.30(16)
C50 N1 C30 111.05(17)
C50 N1 C10 108.69(18)
C30 N1 C10 109.83(18)
C50 N1 V1 108.05(16)
C30 N1 V1 109.17(15)
C10 N1 V1 110.04(14)
C71 O70 V1 130.1(4)
N1 C10 C11 111.56(15)
C16 C11 C12 120.69(15)
C16 C11 C10 119.87(14)
C12 C11 C10 119.40(14)
O12 C12 C11 119.59(14)
O12 C12 C13 120.89(16)
C11 C12 C13 119.51(16)
C12 O12 V1 129.60(11)
C14 C13 C12 117.3(2)
C14 C13 C17 121.8(2)
C12 C13 C17 120.93(19)
C13 C14 C15 124.1(3)
C16 C15 C14 116.9(2)
C16 C15 C21 122.3(2)
C14 C15 C21 120.8(3)
C15 C16 C11 121.20(16)
C18 C17 C13 111.8(4)
C18 C17 C20 109.4(4)
C13 C17 C20 108.8(2)
C18 C17 C19 107.8(3)
C13 C17 C19 111.7(2)
C20 C17 C19 107.3(2)
C24 C21 C15 110.5(3)
C24 C21 C22 108.4(4)
C15 C21 C22 112.6(4)
C24 C21 C23 109.7(3)
C15 C21 C23 109.3(3)
C22 C21 C23 106.3(4)
N1 C30 C31 112.34(16)
C36 C31 C32 120.25(15)
C36 C31 C30 119.67(14)
C32 C31 C30 120.08(14)
O32 C32 C31 119.84(14)
O32 C32 C33 120.21(16)
C31 C32 C33 119.95(17)
C32 O32 V1 131.89(11)
C34 C33 C32 117.3(2)
C34 C33 C37 121.5(2)
C32 C33 C37 121.2(2)
C33 C34 C35 124.0(3)
C36 C35 C34 117.0(2)
C36 C35 C41 122.5(2)
C34 C35 C41 120.3(3)
C35 C36 C31 121.41(17)
C33 C37 C39 112.3(3)
C33 C37 C38 110.9(3)
C39 C37 C38 107.2(3)
C33 C37 C40 109.3(3)
C39 C37 C40 107.0(3)
C38 C37 C40 110.1(3)
C43 C41 C35 112.2(3)
C43 C41 C42 107.7(3)
C35 C41 C42 110.5(3)
C43 C41 C44 108.4(4)
C35 C41 C44 108.7(3)
C42 C41 C44 109.3(4)
N1 C50 C51 114.44(16)
C56 C51 C52 120.83(15)
C56 C51 C50 118.52(14)
C52 C51 C50 120.39(14)
O52 C52 C51 119.51(14)
O52 C52 C53 121.39(15)
C51 C52 C53 119.10(15)
C52 O52 V1 133.10(11)
C54 C53 C52 117.58(19)
C54 C53 C57 121.3(2)
C52 C53 C57 121.1(2)
C55 C54 C53 124.0(2)
C56 C55 C54 116.69(18)
C56 C55 C61 119.41(19)
C54 C55 C61 123.9(2)
C51 C56 C55 121.75(15)
C53 C57 C59 112.6(3)
C53 C57 C58 110.9(3)
C59 C57 C58 106.9(3)
C53 C57 C60 109.3(2)
C59 C57 C60 106.9(3)
C58 C57 C60 110.1(3)
C55 C61 C64 109.6(2)
C55 C61 C62 112.1(4)
C64 C61 C62 108.2(3)
C55 C61 C63 109.1(2)
C64 C61 C63 108.6(3)
C62 C61 C63 109.2(4)
O32X V1X O12X 112.9(2)
O32X V1X O52X 124.2(2)
O12X V1X O52X 122.7(2)
O32X V1X N1X 91.3(3)
O12X V1X N1X 91.3(3)
O52X V1X N1X 91.3(2)
O32X V1X O70X 91.5(4)
O12X V1X O70X 91.4(3)
O52X V1X O70X 83.8(3)
N1X V1X O70X 175.1(4)
C30X N1X C50X 109.5(5)
C30X N1X C10X 108.7(4)
C50X N1X C10X 108.7(4)
C30X N1X V1X 111.4(4)
C50X N1X V1X 109.3(4)
C10X N1X V1X 109.2(4)
C71X O70X V1X 131.1(11)
C11X C10X N1X 113.6(4)
C16X C11X C12X 120.5(3)
C16X C11X C10X 118.9(3)
C12X C11X C10X 120.5(3)
O12X C12X C11X 119.4(3)
O12X C12X C13X 121.0(4)
C11X C12X C13X 119.6(4)
C12X O12X V1X 132.2(3)
C14X C13X C12X 117.2(6)
C14X C13X C17X 122.6(6)
C12X C13X C17X 120.2(5)
C15X C14X C13X 124.7(7)
C16X C15X C14X 116.2(5)
C16X C15X C21X 121.5(6)
C14X C15X C21X 122.1(6)
C15X C16X C11X 121.8(4)
C19X C17X C13X 111.6(6)
C19X C17X C18X 107.2(9)
C13X C17X C18X 111.3(9)
C19X C17X C20X 107.2(6)
C13X C17X C20X 109.5(6)
C18X C17X C20X 109.9(9)
C24X C21X C15X 109.9(7)
C24X C21X C23X 109.7(9)
C15X C21X C23X 110.8(9)
C24X C21X C22X 108.6(9)
C15X C21X C22X 111.9(9)
C23X C21X C22X 105.8(9)
N1X C30X C31X 113.2(4)
C36X C31X C32X 120.4(3)
C36X C31X C30X 120.1(3)
C32X C31X C30X 119.4(3)
O32X C32X C31X 119.8(3)
O32X C32X C33X 120.7(4)
C31X C32X C33X 119.5(4)
C32X O32X V1X 130.7(3)
C34X C33X C32X 117.4(6)
C34X C33X C37X 121.9(6)
C32X C33X C37X 120.6(6)
C33X C34X C35X 123.8(7)
C36X C35X C34X 117.2(6)
C36X C35X C41X 122.1(7)
C34X C35X C41X 120.6(7)
C35X C36X C31X 121.2(4)
C33X C37X C39X 111.7(8)
C33X C37X C38X 110.7(8)
C39X C37X C38X 106.7(8)
C33X C37X C40X 109.9(7)
C39X C37X C40X 107.9(8)
C38X C37X C40X 109.8(8)
C42X C41X C43X 107.8(9)
C42X C41X C35X 109.9(8)
C43X C41X C35X 111.9(9)
C42X C41X C44X 109.7(9)
C43X C41X C44X 107.7(9)
C35X C41X C44X 109.7(9)
N1X C50X C51X 111.9(4)
C56X C51X C52X 120.9(3)
C56X C51X C50X 119.7(3)
C52X C51X C50X 119.3(3)
O52X C52X C51X 119.1(3)
O52X C52X C53X 121.4(4)
C51X C52X C53X 119.5(4)
C52X O52X V1X 129.6(3)
C54X C53X C52X 117.0(5)
C54X C53X C57X 121.2(5)
C52X C53X C57X 121.7(5)
C55X C54X C53X 123.9(6)
C56X C55X C54X 116.7(5)
C56X C55X C61X 119.5(5)
C54X C55X C61X 123.7(6)
C51X C56X C55X 121.1(4)
C53X C57X C59X 111.0(7)
C53X C57X C58X 110.8(7)
C59X C57X C58X 108.2(7)
C53X C57X C60X 109.1(6)
C59X C57X C60X 107.2(7)
C58X C57X C60X 110.5(7)
C63X C61X C55X 111.3(7)
C63X C61X C64X 110.3(8)
C55X C61X C64X 107.9(5)
C63X C61X C62X 108.8(9)
C55X C61X C62X 111.7(9)
C64X C61X C62X 106.7(9)

loop_
_geom_bond_atom_site_label_1
_geom_bond_atom_site_label_2
_geom_bond_distance
V1 O32 1.8669(18)
V1 O12 1.8836(15)
V1 O52 1.8852(18)
V1 N1 2.107(2)
V1 O70 2.131(2)
N1 C50 1.490(3)
N1 C30 1.494(3)
N1 C10 1.497(3)
O70 C71 1.435(4)
C10 C11 1.503(2)
C11 C16 1.396(2)
C11 C12 1.405(2)
C12 O12 1.3578(19)
C12 C13 1.417(3)
C13 C14 1.398(3)
C13 C17 1.537(3)
C14 C15 1.400(3)
C15 C16 1.393(3)
C15 C21 1.532(3)
C17 C18 1.536(3)
C17 C20 1.541(3)
C17 C19 1.543(3)
C21 C24 1.523(3)
C21 C22 1.540(4)
C21 C23 1.547(3)
C30 C31 1.509(2)
C31 C36 1.399(2)
C31 C32 1.404(2)
C32 O32 1.3524(19)
C32 C33 1.418(3)
C33 C34 1.395(3)
C33 C37 1.537(3)
C34 C35 1.403(3)
C35 C36 1.392(3)
C35 C41 1.531(3)
C37 C39 1.539(3)
C37 C38 1.541(3)
C37 C40 1.546(3)
C41 C43 1.531(3)
C41 C42 1.535(3)
C41 C44 1.540(3)
C50 C51 1.500(2)
C51 C56 1.389(2)
C51 C52 1.404(2)
C52 O52 1.3557(19)
C52 C53 1.418(2)
C53 C54 1.404(3)
C53 C57 1.534(3)
C54 C55 1.395(3)
C55 C56 1.393(2)
C55 C61 1.533(3)
C57 C59 1.538(3)
C57 C58 1.538(3)
C57 C60 1.540(3)
C61 C64 1.533(3)
C61 C62 1.534(3)
C61 C63 1.542(4)
V1X O32X 1.875(4)
V1X O12X 1.881(4)
V1X O52X 1.883(4)
V1X N1X 2.111(6)
V1X O70X 2.129(6)
N1X C30X 1.491(7)
N1X C50X 1.498(7)
N1X C10X 1.509(7)
O70X C71X 1.437(8)
C10X C11X 1.501(5)
C11X C16X 1.397(5)
C11X C12X 1.400(5)
C12X O12X 1.358(4)
C12X C13X 1.412(6)
C13X C14X 1.400(7)
C13X C17X 1.531(7)
C14X C15X 1.395(7)
C15X C16X 1.390(5)
C15X C21X 1.533(6)
C17X C19X 1.531(7)
C17X C18X 1.540(7)
C17X C20X 1.541(7)
C21X C24X 1.520(7)
C21X C23X 1.541(7)
C21X C22X 1.542(7)
C30X C31X 1.501(5)
C31X C36X 1.399(5)
C31X C32X 1.404(5)
C32X O32X 1.358(4)
C32X C33X 1.417(6)
C33X C34X 1.395(7)
C33X C37X 1.539(6)
C34X C35X 1.399(7)
C35X C36X 1.387(6)
C35X C41X 1.537(6)
C37X C39X 1.541(7)
C37X C38X 1.545(7)
C37X C40X 1.548(7)
C41X C42X 1.530(7)
C41X C43X 1.533(7)
C41X C44X 1.540(7)
C50X C51X 1.500(5)
C51X C56X 1.392(5)
C51X C52X 1.400(5)
C52X O52X 1.360(4)
C52X C53X 1.411(5)
C53X C54X 1.410(6)
C53X C57X 1.532(6)
C54X C55X 1.395(6)
C55X C56X 1.394(5)
C55X C61X 1.535(6)
C57X C59X 1.537(7)
C57X C58X 1.539(7)
C57X C60X 1.541(7)
C61X C63X 1.532(7)
C61X C64X 1.536(7)
C61X C62X 1.539(7)
